data_2219041
loop_
_publ_author_name
'Copolovici, Dana'
'Silvestru, Cristian'
'Isaia, Francesco'
'Varga, Richard A.'

_publ_section_title Di-\m-chlorido-bis{[2-(morpholinomethyl)phenyl-\k^2^<i>C</i>^1^,<i>N</i>]palladium(II)}
_journal_coeditor_code HK2489
_journal_issue 8
_journal_name_full 'Acta Crystallographica Section E'
_journal_page_first m1057
_journal_page_last m1058
_journal_paper_doi 10.1107/S1600536808022575
_journal_volume 64
_journal_year 2008
_chemical_formula_iupac '[Pd2 (C11 H14 N O)2 Cl2]'
_chemical_formula_moiety 'C22 H28 Cl2 N2 O2 Pd2'
_chemical_formula_sum 'C22 H28 Cl2 N2 O2 Pd2'
_chemical_formula_weight 636.20
_chemical_name_systematic Di-\m-chlorido-bis{[2-(morpholinomethyl)phenyl-\k^2^C^1^,<i>N</i>]palladium(II)}
_space_group_IT_number 14
_symmetry_cell_setting monoclinic
_symmetry_space_group_name_Hall '-P 2ybc'
_symmetry_space_group_name_H-M 'P 1 21/c 1'
_atom_sites_solution_hydrogens geom
_atom_sites_solution_primary direct
_atom_sites_solution_secondary difmap
_audit_creation_method SHELXL-97
_cell_angle_alpha 90.00
_cell_angle_beta 101.9570(10)
_cell_angle_gamma 90.00
_cell_formula_units_Z 2
_cell_length_a 8.1234(6)
_cell_length_b 16.4437(13)
_cell_length_c 8.8298(7)
_cell_measurement_reflns_used 4334
_cell_measurement_temperature 297(2)
_cell_measurement_theta_max 27.27
_cell_measurement_theta_min 2.48
_cell_volume 1153.88(15)
_computing_cell_refinement 'SMART (Bruker, 2000)'
_computing_data_collection 'SMART (Bruker, 2000)'
_computing_data_reduction 'SAINT-Plus (Bruker, 2001)'
_computing_molecular_graphics 'DIAMOND (Brandenburg & Putz, 2006)'
_computing_publication_material 'publCIF (Westrip, 2008)'
_computing_structure_refinement 'SHELXL97 (Sheldrick, 2008)'
_computing_structure_solution 'SHELXS97 (Sheldrick, 2008)'
_diffrn_ambient_temperature 297(2)
_diffrn_measured_fraction_theta_full 1.000
_diffrn_measured_fraction_theta_max 1.000
_diffrn_measurement_device_type 'Bruker SMART APEX CCD area-detector'
_diffrn_measurement_method '\f and \w'
_diffrn_radiation_monochromator graphite
_diffrn_radiation_source 'fine-focus sealed tube'
_diffrn_radiation_type MoK\a
_diffrn_radiation_wavelength 0.71073
_diffrn_reflns_av_R_equivalents 0.0264
_diffrn_reflns_av_sigmaI/netI 0.0239
_diffrn_reflns_limit_h_max 10
_diffrn_reflns_limit_h_min -10
_diffrn_reflns_limit_k_max 20
_diffrn_reflns_limit_k_min -20
_diffrn_reflns_limit_l_max 11
_diffrn_reflns_limit_l_min -11
_diffrn_reflns_number 9118
_diffrn_reflns_theta_full 26.36
_diffrn_reflns_theta_max 26.36
_diffrn_reflns_theta_min 2.48
_exptl_absorpt_coefficient_mu 1.811
_exptl_absorpt_correction_T_max 0.733
_exptl_absorpt_correction_T_min 0.677
_exptl_absorpt_correction_type multi-scan
_exptl_absorpt_process_details '(SADABS; Bruker, 2000)'
_exptl_crystal_colour yellow
_exptl_crystal_density_diffrn 1.831
_exptl_crystal_density_method 'not measured'
_exptl_crystal_description block
_exptl_crystal_F_000 632
_exptl_crystal_size_max 0.22
_exptl_crystal_size_mid 0.17
_exptl_crystal_size_min 0.17
_refine_diff_density_max 0.492
_refine_diff_density_min -0.429
_refine_ls_extinction_method none
_refine_ls_goodness_of_fit_ref 1.152
_refine_ls_hydrogen_treatment constr
_refine_ls_matrix_type full
_refine_ls_number_parameters 137
_refine_ls_number_reflns 2354
_refine_ls_number_restraints 0
_refine_ls_restrained_S_all 1.152
_refine_ls_R_factor_all 0.0303
_refine_ls_R_factor_gt 0.0281
_refine_ls_shift/su_max 0.002
_refine_ls_shift/su_mean 0.000
_refine_ls_structure_factor_coef Fsqd
_refine_ls_weighting_details 'calc w=1/[\s^2^(Fo^2^)+(0.0166P)^2^+1.0911P] where P=(Fo^2^+2Fc^2^)/3'
_refine_ls_weighting_scheme calc
_refine_ls_wR_factor_gt 0.0577
_refine_ls_wR_factor_ref 0.0585
_reflns_number_gt 2245
_reflns_number_total 2354
_reflns_threshold_expression I>2\s(I)
_cod_data_source_file hk2489.cif
_cod_data_source_block I
_cod_original_sg_symbol_H-M 'P 21/c'
_cod_database_code 2219041
_cod_database_fobs_code 2219041

loop_
_symmetry_equiv_pos_as_xyz
'x, y, z'
'-x, y+1/2, -z+1/2'
'-x, -y, -z'
'x, -y-1/2, z-1/2'

loop_
_atom_site_type_symbol
_atom_site_label
_atom_site_fract_x
_atom_site_fract_y
_atom_site_fract_z
_atom_site_U_iso_or_equiv
_atom_site_adp_type
_atom_site_calc_flag
_atom_site_refinement_flags
_atom_site_occupancy
Pd Pd1 0.32057(3) 0.559622(13) 0.02382(2) 0.03252(8) Uani d . 1
Cl Cl1 0.41182(11) 0.49501(6) -0.17788(9) 0.0591(3) Uani d . 1
O O1 0.4523(3) 0.69670(15) 0.4417(3) 0.0524(6) Uani d . 1
N N1 0.2135(3) 0.61896(14) 0.1932(3) 0.0311(5) Uani d . 1
C C1 0.1119(3) 0.59843(17) -0.1126(3) 0.0332(6) Uani d . 1
C C2 -0.0122(4) 0.62200(19) -0.0349(4) 0.0382(7) Uani d . 1
C C3 -0.1640(4) 0.6534(2) -0.1153(4) 0.0564(10) Uani d . 1
H H3 -0.2460 0.6700 -0.0624 0.068 Uiso calc R 1
C C4 -0.1921(4) 0.6598(2) -0.2752(4) 0.0578(10) Uani d . 1
H H4 -0.2932 0.6811 -0.3296 0.069 Uiso calc R 1
C C5 -0.0721(4) 0.6349(2) -0.3534(4) 0.0494(8) Uani d . 1
H H5 -0.0930 0.6382 -0.4608 0.059 Uiso calc R 1
C C6 0.0798(4) 0.60484(19) -0.2732(4) 0.0401(7) Uani d . 1
H H6 0.1614 0.5888 -0.3270 0.048 Uiso calc R 1
C C7 0.0286(4) 0.6089(2) 0.1360(4) 0.0426(7) Uani d . 1
H H7A -0.0318 0.6480 0.1864 0.051 Uiso calc R 1
H H7B -0.0055 0.5547 0.1601 0.051 Uiso calc R 1
C C8 0.2571(4) 0.5867(2) 0.3546(3) 0.0437(8) Uani d . 1
H H8A 0.2506 0.5278 0.3510 0.052 Uiso calc R 1
H H8B 0.1743 0.6059 0.4112 0.052 Uiso calc R 1
C C9 0.4285(4) 0.6111(2) 0.4406(4) 0.0493(8) Uani d . 1
H H9A 0.4448 0.5917 0.5464 0.059 Uiso calc R 1
H H9B 0.5125 0.5854 0.3929 0.059 Uiso calc R 1
C C10 0.4272(4) 0.7249(2) 0.2865(4) 0.0497(8) Uani d . 1
H H10A 0.5065 0.6983 0.2344 0.060 Uiso calc R 1
H H10B 0.4479 0.7830 0.2862 0.060 Uiso calc R 1
C C11 0.2517(4) 0.70759(18) 0.2014(3) 0.0378(7) Uani d . 1
H H11A 0.1730 0.7351 0.2529 0.045 Uiso calc R 1
H H11B 0.2365 0.7292 0.0972 0.045 Uiso calc R 1

loop_
_atom_site_aniso_label
_atom_site_aniso_U_11
_atom_site_aniso_U_22
_atom_site_aniso_U_33
_atom_site_aniso_U_12
_atom_site_aniso_U_13
_atom_site_aniso_U_23
Pd1 0.03461(14) 0.03664(14) 0.02611(12) 0.00850(9) 0.00582(9) 0.00045(9)
Cl1 0.0574(5) 0.0891(7) 0.0284(4) 0.0394(5) 0.0034(4) -0.0061(4)
O1 0.0565(14) 0.0596(15) 0.0356(12) 0.0015(12) -0.0028(10) -0.0127(11)
N1 0.0336(12) 0.0330(12) 0.0270(12) -0.0006(10) 0.0071(10) -0.0009(10)
C1 0.0313(14) 0.0282(14) 0.0368(16) 0.0048(12) -0.0006(12) 0.0000(12)
C2 0.0324(15) 0.0417(17) 0.0391(17) -0.0050(13) 0.0039(13) -0.0066(13)
C3 0.0319(17) 0.077(3) 0.057(2) 0.0086(17) 0.0022(16) -0.0190(19)
C4 0.0371(18) 0.069(2) 0.057(2) 0.0090(17) -0.0122(16) -0.0084(19)
C5 0.0468(19) 0.056(2) 0.0398(18) 0.0014(16) -0.0038(15) 0.0025(16)
C6 0.0390(16) 0.0432(17) 0.0365(16) 0.0032(14) 0.0043(13) 0.0025(14)
C7 0.0344(16) 0.0509(19) 0.0446(18) -0.0057(14) 0.0131(14) -0.0087(15)
C8 0.060(2) 0.0444(18) 0.0291(16) 0.0036(16) 0.0144(15) 0.0038(13)
C9 0.059(2) 0.059(2) 0.0274(16) 0.0164(17) 0.0032(15) 0.0011(15)
C10 0.050(2) 0.050(2) 0.0455(19) -0.0111(16) 0.0020(15) -0.0035(16)
C11 0.0464(17) 0.0309(15) 0.0343(16) 0.0022(13) 0.0042(13) -0.0015(12)

loop_
_atom_type_symbol
_atom_type_description
_atom_type_scat_dispersion_real
_atom_type_scat_dispersion_imag
_atom_type_scat_source
C C 0.0033 0.0016 'International Tables Vol C Tables 4.2.6.8 and 6.1.1.4'
H H 0.0000 0.0000 'International Tables Vol C Tables 4.2.6.8 and 6.1.1.4'
N N 0.0061 0.0033 'International Tables Vol C Tables 4.2.6.8 and 6.1.1.4'
O O 0.0106 0.0060 'International Tables Vol C Tables 4.2.6.8 and 6.1.1.4'
Cl Cl 0.1484 0.1585 'International Tables Vol C Tables 4.2.6.8 and 6.1.1.4'
Pd Pd -0.9988 1.0072 'International Tables Vol C Tables 4.2.6.8 and 6.1.1.4'

loop_
_geom_angle_atom_site_label_1
_geom_angle_atom_site_label_2
_geom_angle_atom_site_label_3
_geom_angle_site_symmetry_3
_geom_angle
_geom_angle_publ_flag
Cl1 Pd1 Cl1 3_665 82.66(3) yes
N1 Pd1 Cl1 . 174.34(7) yes
N1 Pd1 Cl1 3_665 102.76(6) yes
C1 Pd1 Cl1 . 92.88(9) yes
C1 Pd1 Cl1 3_665 175.53(9) yes
C1 Pd1 N1 . 81.69(11) yes
Pd1 Cl1 Pd1 3_665 97.34(3) yes
C10 O1 C9 . 108.9(2) ?
C7 N1 C8 . 107.9(2) ?
C7 N1 Pd1 . 104.01(17) yes
C8 N1 Pd1 . 117.35(18) yes
C11 N1 Pd1 . 111.92(17) yes
C11 N1 C7 . 108.0(2) ?
C11 N1 C8 . 107.2(2) ?
C2 C1 C6 . 118.8(3) ?
C2 C1 Pd1 . 114.2(2) ?
C6 C1 Pd1 . 127.1(2) ?
C1 C2 C3 . 120.7(3) ?
C1 C2 C7 . 115.4(3) ?
C3 C2 C7 . 123.9(3) ?
C4 C3 C2 . 119.4(3) ?
C4 C3 H3 . 120.3 ?
C2 C3 H3 . 120.3 ?
C5 C4 C3 . 120.4(3) ?
C5 C4 H4 . 119.8 ?
C3 C4 H4 . 119.8 ?
C4 C5 C6 . 120.2(3) ?
C4 C5 H5 . 119.9 ?
C6 C5 H5 . 119.9 ?
C5 C6 C1 . 120.5(3) ?
C5 C6 H6 . 119.7 ?
C1 C6 H6 . 119.7 ?
N1 C7 C2 . 108.9(2) ?
N1 C7 H7A . 109.9 ?
C2 C7 H7A . 109.9 ?
N1 C7 H7B . 109.9 ?
C2 C7 H7B . 109.9 ?
H7A C7 H7B . 108.3 ?
N1 C8 C9 . 113.6(3) ?
N1 C8 H8A . 108.8 ?
C9 C8 H8A . 108.8 ?
N1 C8 H8B . 108.8 ?
C9 C8 H8B . 108.8 ?
H8A C8 H8B . 107.7 ?
O1 C9 C8 . 112.4(3) ?
O1 C9 H9A . 109.1 ?
C8 C9 H9A . 109.1 ?
O1 C9 H9B . 109.1 ?
C8 C9 H9B . 109.1 ?
H9A C9 H9B . 107.9 ?
O1 C10 C11 . 110.8(3) ?
O1 C10 H10A . 109.5 ?
C11 C10 H10A . 109.5 ?
O1 C10 H10B . 109.5 ?
C11 C10 H10B . 109.5 ?
H10A C10 H10B . 108.1 ?
N1 C11 C10 . 112.2(3) ?
N1 C11 H11A . 109.2 ?
C10 C11 H11A . 109.2 ?
N1 C11 H11B . 109.2 ?
C10 C11 H11B . 109.2 ?
H11A C11 H11B . 107.9 ?

loop_
_geom_bond_atom_site_label_1
_geom_bond_atom_site_label_2
_geom_bond_site_symmetry_2
_geom_bond_distance
_geom_bond_publ_flag
Pd1 Cl1 3_665 2.4815(8) ?
Cl1 Pd1 . 2.3232(8) yes
Cl1 Pd1 3_665 2.4815(8) yes
N1 Pd1 . 2.118(2) yes
C1 C2 . 1.387(4) ?
C1 C6 . 1.392(4) ?
C1 Pd1 . 1.971(3) yes
C2 C3 . 1.389(4) ?
C2 C7 . 1.492(4) ?
C3 C4 . 1.387(5) ?
C3 H3 . 0.9300 ?
C4 C5 . 1.369(5) ?
C4 H4 . 0.9300 ?
C5 C6 . 1.381(4) ?
C5 H5 . 0.9300 ?
C6 H6 . 0.9300 ?
C7 N1 . 1.492(4) ?
C7 H7A . 0.9700 ?
C7 H7B . 0.9700 ?
C8 N1 . 1.493(4) ?
C8 C9 . 1.496(5) ?
C8 H8A . 0.9700 ?
C8 H8B . 0.9700 ?
C9 O1 . 1.421(4) ?
C9 H9A . 0.9700 ?
C9 H9B . 0.9700 ?
C10 O1 . 1.421(4) ?
C10 C11 . 1.495(4) ?
C10 H10A . 0.9700 ?
C10 H10B . 0.9700 ?
C11 N1 . 1.489(4) ?
C11 H11A . 0.9700 ?
C11 H11B . 0.9700 ?

loop_
_geom_hbond_atom_site_label_D
_geom_hbond_atom_site_label_H
_geom_hbond_atom_site_label_A
_geom_hbond_site_symmetry_A
_geom_hbond_distance_DH
_geom_hbond_distance_HA
_geom_hbond_distance_DA
_geom_hbond_angle_DHA
C9 H9B Cl1 3_665 0.97 2.49 3.370(3) 150
C7 H7B C1 3_565 0.97 2.67 3.588(4) 159
C11 H11A Cg 4_576 0.97 2.93 3.829(3) 154

loop_
_geom_torsion_atom_site_label_1
_geom_torsion_atom_site_label_2
_geom_torsion_atom_site_label_3
_geom_torsion_atom_site_label_4
_geom_torsion_site_symmetry_1
_geom_torsion_site_symmetry_4
_geom_torsion
Pd1 Cl1 Pd1 C1 3_665 . -179.66(9)
Pd1 Cl1 Pd1 Cl1 3_665 3_665 0.0
C11 N1 Pd1 C1 . . -84.42(19)
C7 N1 Pd1 C1 . . 31.98(19)
C8 N1 Pd1 C1 . . 151.0(2)
C11 N1 Pd1 Cl1 . 3_665 96.05(18)
C7 N1 Pd1 Cl1 . 3_665 -147.55(17)
C8 N1 Pd1 Cl1 . 3_665 -28.5(2)
C6 C1 C2 C3 . . -1.6(5)
Pd1 C1 C2 C3 . . 177.7(3)
C6 C1 C2 C7 . . 176.8(3)
Pd1 C1 C2 C7 . . -3.9(3)
C1 C2 C3 C4 . . 1.1(5)
C7 C2 C3 C4 . . -177.1(3)
C2 C3 C4 C5 . . 0.4(6)
C3 C4 C5 C6 . . -1.4(6)
C4 C5 C6 C1 . . 0.9(5)
C2 C1 C6 C5 . . 0.6(5)
Pd1 C1 C6 C5 . . -178.6(2)
C1 C2 C7 N1 . . 32.1(4)
C3 C2 C7 N1 . . -149.6(3)
N1 C8 C9 O1 . . 54.4(4)
O1 C10 C11 N1 . . -61.0(4)
C10 C11 N1 C7 . . 168.6(3)
C10 C11 N1 C8 . . 52.6(3)
C10 C11 N1 Pd1 . . -77.4(3)
C2 C7 N1 C11 . . 77.7(3)
C2 C7 N1 C8 . . -166.7(3)
C2 C7 N1 Pd1 . . -41.4(3)
C9 C8 N1 C11 . . -49.5(3)
C9 C8 N1 C7 . . -165.6(3)
C9 C8 N1 Pd1 . . 77.4(3)
C11 C10 O1 C9 . . 61.6(4)
C8 C9 O1 C10 . . -58.5(4)
C2 C1 Pd1 N1 . . -16.4(2)
C6 C1 Pd1 N1 . . 162.9(3)
C2 C1 Pd1 Cl1 . . 162.0(2)
C6 C1 Pd1 Cl1 . . -18.7(3)
